data_2238156
loop_
_publ_author_name
'Joseph, Bibitha'
'Sithambaresan, M.'
'Kurup, M. R. Prathapachandra'

_publ_section_title
;
 <i>N</i>'-[(<i>E</i>)-4-Benzyloxy-2-hydroxybenzylidene]-4-nitrobenzohydrazide
 dimethylformamide monosolvate
;
_journal_coeditor_code FJ2634
_journal_issue 7
_journal_name_full 'Acta Crystallographica Section E'
_journal_page_first o1160
_journal_page_last o1161
_journal_paper_doi 10.1107/S1600536813017091
_journal_volume 69
_journal_year 2013
_chemical_formula_iupac 'C21 H17 N3 O5, C3 H7 N O'
_chemical_formula_moiety 'C21 H17 N3 O5, C3 H7 N O'
_chemical_formula_sum 'C24 H24 N4 O6'
_chemical_formula_weight 464.47
_chemical_name_systematic
;<i>N</i>'-[(<i>E</i>)-4-Benzyloxy-2-hydroxybenzylidene]-4-nitrobenzohydrazide
dimethylformamide monosolvate
;
_space_group_IT_number 14
_symmetry_cell_setting monoclinic
_symmetry_space_group_name_Hall '-P 2ybc'
_symmetry_space_group_name_H-M 'P 1 21/c 1'
_atom_sites_solution_hydrogens geom
_atom_sites_solution_primary direct
_atom_sites_solution_secondary difmap
_audit_creation_method SHELXL-97
_cell_angle_alpha 90.00
_cell_angle_beta 101.392(5)
_cell_angle_gamma 90.00
_cell_formula_units_Z 4
_cell_length_a 10.0160(8)
_cell_length_b 22.661(2)
_cell_length_c 10.2611(11)
_cell_measurement_reflns_used 3347
_cell_measurement_temperature 296(2)
_cell_measurement_theta_max 27.5515
_cell_measurement_theta_min 2.7065
_cell_volume 2283.1(4)
_computing_cell_refinement 'APEX2 and SAINT (Bruker, 2004)'
_computing_data_collection 'APEX2 (Bruker, 2004)'
_computing_data_reduction 'SAINT and XPREP (Bruker, 2004)'
_computing_molecular_graphics 'ORTEP-3 (Farrugia, 2012) and DIAMOND (Brandenburg, 2010)'
_computing_publication_material 'SHELXL97 (Sheldrick, 2008) and publCIF (Westrip, 2010)'
_computing_structure_refinement 'SHELXL97 (Sheldrick, 2008)'
_computing_structure_solution 'SHELXS97 (Sheldrick, 2008)'
_diffrn_ambient_temperature 296(2)
_diffrn_measured_fraction_theta_full 0.986
_diffrn_measured_fraction_theta_max 0.986
_diffrn_measurement_device_type 'Bruker Kappa APEXII CCD'
_diffrn_measurement_method '\w and \f scan'
_diffrn_radiation_monochromator graphite
_diffrn_radiation_source 'fine-focus sealed tube'
_diffrn_radiation_type MoK\a
_diffrn_radiation_wavelength 0.71073
_diffrn_reflns_av_R_equivalents 0.0314
_diffrn_reflns_av_sigmaI/netI 0.0411
_diffrn_reflns_limit_h_max 11
_diffrn_reflns_limit_h_min -12
_diffrn_reflns_limit_k_max 28
_diffrn_reflns_limit_k_min -28
_diffrn_reflns_limit_l_max 8
_diffrn_reflns_limit_l_min -13
_diffrn_reflns_number 16107
_diffrn_reflns_theta_full 27.00
_diffrn_reflns_theta_max 27.00
_diffrn_reflns_theta_min 1.80
_diffrn_standards_interval_count 0
_diffrn_standards_number 8.33
_exptl_absorpt_coefficient_mu 0.099
_exptl_absorpt_correction_T_max 0.9805
_exptl_absorpt_correction_T_min 0.977
_exptl_absorpt_correction_type multi-scan
_exptl_absorpt_process_details '(SADABS; Bruker, 2004)'
_exptl_crystal_colour yellow
_exptl_crystal_density_diffrn 1.351
_exptl_crystal_density_method 'not measured'
_exptl_crystal_description block
_exptl_crystal_F_000 976
_exptl_crystal_size_max 0.40
_exptl_crystal_size_mid 0.20
_exptl_crystal_size_min 0.20
_refine_diff_density_max 0.396
_refine_diff_density_min -0.218
_refine_ls_extinction_coef 0.0078(15)
_refine_ls_extinction_expression Fc^*^=kFc[1+0.001xFc^2^\l^3^/sin(2\q)]^-1/4^
_refine_ls_extinction_method 'SHELXL97 (Sheldrick, 2008)'
_refine_ls_goodness_of_fit_ref 1.038
_refine_ls_hydrogen_treatment mixed
_refine_ls_matrix_type full
_refine_ls_number_parameters 318
_refine_ls_number_reflns 4910
_refine_ls_number_restraints 2
_refine_ls_restrained_S_all 1.038
_refine_ls_R_factor_all 0.0987
_refine_ls_R_factor_gt 0.0528
_refine_ls_shift/su_max 0.000
_refine_ls_shift/su_mean 0.000
_refine_ls_structure_factor_coef Fsqd
_refine_ls_weighting_details 'calc w=1/[\s^2^(Fo^2^)+(0.0894P)^2^+0.2279P] where P=(Fo^2^+2Fc^2^)/3'
_refine_ls_weighting_scheme calc
_refine_ls_wR_factor_gt 0.1368
_refine_ls_wR_factor_ref 0.1759
_reflns_number_gt 2901
_reflns_number_total 4910
_reflns_threshold_expression I>2\s(I)
_cod_data_source_file fj2634.cif
_cod_data_source_block I
_cod_original_sg_symbol_H-M 'P 21/c'
_cod_database_code 2238156
_cod_database_fobs_code 2238156

loop_
_symmetry_equiv_pos_as_xyz
'x, y, z'
'-x, y+1/2, -z+1/2'
'-x, -y, -z'
'x, -y-1/2, z-1/2'

loop_
_atom_site_type_symbol
_atom_site_label
_atom_site_fract_x
_atom_site_fract_y
_atom_site_fract_z
_atom_site_U_iso_or_equiv
_atom_site_adp_type
_atom_site_calc_flag
_atom_site_refinement_flags
_atom_site_occupancy
_atom_site_symmetry_multiplicity
O O1 0.07170(14) -0.02077(7) 0.19458(16) 0.0520(4) Uani d . 1 1
O O2 0.50913(16) 0.05541(8) 0.38186(17) 0.0554(5) Uani d D 1 1
O O3 0.87382(16) 0.10480(8) 0.40720(18) 0.0605(5) Uani d . 1 1
O O4 1.4753(2) 0.21761(12) 0.2984(3) 0.1028(9) Uani d . 1 1
O O5 1.4051(2) 0.21112(11) 0.0893(3) 0.0926(8) Uani d . 1 1
O O6 0.7557(2) 0.15662(12) -0.0661(2) 0.0952(8) Uani d . 1 1
N N1 0.65997(16) 0.08803(8) 0.2177(2) 0.0430(5) Uani d . 1 1
N N2 0.77984(17) 0.10975(8) 0.1910(2) 0.0435(5) Uani d D 1 1
N N3 1.3896(2) 0.20500(9) 0.2026(3) 0.0619(6) Uani d . 1 1
N N4 0.71736(19) 0.18185(9) -0.2805(2) 0.0540(5) Uani d . 1 1
C C1 -0.0899(2) -0.12417(10) 0.2521(3) 0.0543(6) Uani d . 1 1
H H1 -0.0142 -0.1398 0.2244 0.065 Uiso calc R 1 1
C C2 -0.2068(3) -0.15693(11) 0.2395(3) 0.0631(7) Uani d . 1 1
H H2A -0.2098 -0.1947 0.2036 0.076 Uiso calc R 1 1
C C3 -0.3193(2) -0.13453(11) 0.2792(3) 0.0574(7) Uani d . 1 1
H H3 -0.3983 -0.1570 0.2701 0.069 Uiso calc R 1 1
C C4 -0.3152(2) -0.07925(11) 0.3320(3) 0.0544(6) Uani d . 1 1
H H4 -0.3911 -0.0639 0.3599 0.065 Uiso calc R 1 1
C C5 -0.1976(2) -0.04604(10) 0.3440(2) 0.0453(6) Uani d . 1 1
H H5 -0.1955 -0.0081 0.3787 0.054 Uiso calc R 1 1
C C6 -0.0841(2) -0.06820(9) 0.3056(2) 0.0407(5) Uani d . 1 1
C C7 0.0453(2) -0.03359(10) 0.3232(2) 0.0459(6) Uani d . 1 1
H H7A 0.0366 0.0028 0.3707 0.055 Uiso calc R 1 1
H H7B 0.1199 -0.0563 0.3742 0.055 Uiso calc R 1 1
C C8 0.19366(19) 0.00386(9) 0.1859(2) 0.0389(5) Uani d . 1 1
C C9 0.2933(2) 0.01794(9) 0.2933(2) 0.0407(5) Uani d . 1 1
H H9 0.2796 0.0112 0.3791 0.049 Uiso calc R 1 1
C C10 0.41497(19) 0.04237(9) 0.2735(2) 0.0378(5) Uani d . 1 1
C C11 0.43622(19) 0.05309(9) 0.1444(2) 0.0370(5) Uani d . 1 1
C C12 0.3322(2) 0.03864(10) 0.0385(2) 0.0438(5) Uani d . 1 1
H H12 0.3443 0.0459 -0.0477 0.053 Uiso calc R 1 1
C C13 0.2125(2) 0.01410(10) 0.0570(2) 0.0443(5) Uani d . 1 1
H H13 0.1446 0.0044 -0.0156 0.053 Uiso calc R 1 1
C C14 0.5624(2) 0.07781(9) 0.1208(2) 0.0413(5) Uani d . 1 1
H H14 0.5722 0.0862 0.0344 0.050 Uiso calc R 1 1
C C15 0.8836(2) 0.11689(9) 0.2939(2) 0.0409(5) Uani d . 1 1
C C16 1.0138(2) 0.14008(9) 0.2640(2) 0.0389(5) Uani d . 1 1
C C17 1.1128(2) 0.15662(10) 0.3697(3) 0.0504(6) Uani d . 1 1
H H17 1.0960 0.1535 0.4554 0.060 Uiso calc R 1 1
C C18 1.2367(2) 0.17777(11) 0.3517(3) 0.0536(6) Uani d . 1 1
H H18 1.3035 0.1890 0.4239 0.064 Uiso calc R 1 1
C C19 1.2585(2) 0.18182(9) 0.2247(3) 0.0456(6) Uani d . 1 1
C C20 1.1643(2) 0.16467(12) 0.1179(3) 0.0596(7) Uani d . 1 1
H H20 1.1825 0.1672 0.0326 0.072 Uiso calc R 1 1
C C21 1.0410(2) 0.14332(12) 0.1380(3) 0.0566(7) Uani d . 1 1
H H21 0.9756 0.1310 0.0656 0.068 Uiso calc R 1 1
C C22 0.7086(3) 0.14686(13) -0.1811(4) 0.0675(8) Uani d . 1 1
H H22 0.6620 0.1115 -0.2011 0.081 Uiso calc R 1 1
C C23 0.6524(4) 0.1653(2) -0.4133(4) 0.1072(13) Uani d . 1 1
H H23A 0.6184 0.1257 -0.4128 0.161 Uiso calc R 1 1
H H23B 0.7172 0.1674 -0.4706 0.161 Uiso calc R 1 1
H H23C 0.5782 0.1917 -0.4450 0.161 Uiso calc R 1 1
C C24 0.7845(4) 0.23712(15) -0.2607(5) 0.1139(15) Uani d . 1 1
H H24A 0.8578 0.2379 -0.3085 0.171 Uiso calc R 1 1
H H24B 0.8202 0.2428 -0.1676 0.171 Uiso calc R 1 1
H H24C 0.7210 0.2681 -0.2927 0.171 Uiso calc R 1 1
H H2' 0.784(2) 0.1204(10) 0.1096(12) 0.046(7) Uiso d D 1 1
H H2O 0.580(2) 0.0665(14) 0.355(3) 0.101(12) Uiso d D 1 1

loop_
_atom_site_aniso_label
_atom_site_aniso_U_11
_atom_site_aniso_U_22
_atom_site_aniso_U_33
_atom_site_aniso_U_12
_atom_site_aniso_U_13
_atom_site_aniso_U_23
O1 0.0393(8) 0.0784(11) 0.0368(10) -0.0205(7) 0.0040(7) 0.0106(8)
O2 0.0456(9) 0.0794(12) 0.0386(10) -0.0217(8) 0.0021(8) 0.0011(9)
O3 0.0497(9) 0.0889(13) 0.0435(11) -0.0115(8) 0.0101(8) 0.0135(10)
O4 0.0555(12) 0.156(2) 0.093(2) -0.0442(13) 0.0046(12) 0.0068(17)
O5 0.0732(14) 0.1240(19) 0.0883(19) -0.0293(12) 0.0346(13) 0.0187(15)
O6 0.0904(16) 0.135(2) 0.0553(15) 0.0031(13) 0.0032(13) 0.0299(15)
N1 0.0351(9) 0.0479(10) 0.0477(13) -0.0049(7) 0.0121(9) 0.0053(9)
N2 0.0372(9) 0.0523(11) 0.0428(13) -0.0069(8) 0.0121(9) 0.0068(10)
N3 0.0455(12) 0.0616(13) 0.0805(19) -0.0063(9) 0.0169(13) 0.0116(13)
N4 0.0539(11) 0.0587(12) 0.0504(14) 0.0043(9) 0.0130(10) 0.0082(11)
C1 0.0560(14) 0.0531(14) 0.0583(18) -0.0020(11) 0.0222(13) -0.0001(12)
C2 0.0785(18) 0.0465(13) 0.069(2) -0.0189(12) 0.0264(16) -0.0068(13)
C3 0.0500(13) 0.0650(16) 0.0575(18) -0.0217(11) 0.0111(12) 0.0049(14)
C4 0.0387(12) 0.0662(16) 0.0592(18) -0.0036(10) 0.0115(12) 0.0052(13)
C5 0.0458(12) 0.0472(12) 0.0432(15) -0.0044(9) 0.0094(10) 0.0019(11)
C6 0.0391(11) 0.0490(12) 0.0335(13) -0.0055(9) 0.0056(9) 0.0066(10)
C7 0.0397(11) 0.0599(14) 0.0375(14) -0.0100(9) 0.0064(10) 0.0058(11)
C8 0.0350(10) 0.0448(12) 0.0361(13) -0.0052(8) 0.0049(9) 0.0061(10)
C9 0.0410(11) 0.0499(12) 0.0323(13) -0.0087(9) 0.0096(10) 0.0051(10)
C10 0.0358(10) 0.0409(11) 0.0351(13) -0.0031(8) 0.0035(9) 0.0005(10)
C11 0.0344(10) 0.0412(11) 0.0359(13) 0.0003(8) 0.0082(9) 0.0017(9)
C12 0.0442(12) 0.0561(13) 0.0319(13) -0.0037(9) 0.0095(10) 0.0047(10)
C13 0.0376(11) 0.0578(13) 0.0345(13) -0.0071(9) -0.0001(10) 0.0023(11)
C14 0.0398(11) 0.0458(12) 0.0407(14) -0.0005(9) 0.0135(10) 0.0046(10)
C15 0.0383(11) 0.0431(12) 0.0418(15) -0.0002(8) 0.0087(10) 0.0048(10)
C16 0.0374(10) 0.0377(11) 0.0421(14) 0.0013(8) 0.0091(10) 0.0038(10)
C17 0.0484(13) 0.0608(14) 0.0415(15) -0.0074(10) 0.0078(11) 0.0054(12)
C18 0.0439(13) 0.0612(15) 0.0518(17) -0.0110(10) -0.0003(12) 0.0038(12)
C19 0.0371(11) 0.0424(12) 0.0585(17) -0.0011(9) 0.0125(11) 0.0057(11)
C20 0.0502(14) 0.0867(18) 0.0447(17) -0.0078(12) 0.0162(13) 0.0039(14)
C21 0.0411(12) 0.0855(18) 0.0430(16) -0.0138(11) 0.0081(11) -0.0016(13)
C22 0.0493(15) 0.0691(17) 0.083(3) 0.0012(12) 0.0110(16) 0.0108(18)
C23 0.091(2) 0.169(4) 0.060(2) 0.023(2) 0.0116(19) -0.025(2)
C24 0.099(3) 0.071(2) 0.177(5) -0.0164(18) 0.041(3) 0.016(2)

loop_
_atom_type_symbol
_atom_type_description
_atom_type_scat_dispersion_real
_atom_type_scat_dispersion_imag
_atom_type_scat_source
C C 0.0033 0.0016 'International Tables Vol C Tables 4.2.6.8 and 6.1.1.4'
H H 0.0000 0.0000 'International Tables Vol C Tables 4.2.6.8 and 6.1.1.4'
N N 0.0061 0.0033 'International Tables Vol C Tables 4.2.6.8 and 6.1.1.4'
O O 0.0106 0.0060 'International Tables Vol C Tables 4.2.6.8 and 6.1.1.4'

loop_
_geom_angle_atom_site_label_1
_geom_angle_atom_site_label_2
_geom_angle_atom_site_label_3
_geom_angle
C8 O1 C7 118.47(17)
C10 O2 H2O 107(2)
C14 N1 N2 118.4(2)
C15 N2 N1 117.33(19)
C15 N2 H2' 122.7(14)
N1 N2 H2' 119.9(14)
O4 N3 O5 123.4(2)
O4 N3 C19 118.2(2)
O5 N3 C19 118.4(2)
C22 N4 C24 121.8(3)
C22 N4 C23 119.5(3)
C24 N4 C23 118.6(3)
C2 C1 C6 120.3(2)
C2 C1 H1 119.9
C6 C1 H1 119.9
C3 C2 C1 120.6(2)
C3 C2 H2A 119.7
C1 C2 H2A 119.7
C4 C3 C2 119.8(2)
C4 C3 H3 120.1
C2 C3 H3 120.1
C3 C4 C5 119.6(2)
C3 C4 H4 120.2
C5 C4 H4 120.2
C6 C5 C4 121.0(2)
C6 C5 H5 119.5
C4 C5 H5 119.5
C5 C6 C1 118.66(19)
C5 C6 C7 121.5(2)
C1 C6 C7 119.9(2)
O1 C7 C6 108.03(18)
O1 C7 H7A 110.1
C6 C7 H7A 110.1
O1 C7 H7B 110.1
C6 C7 H7B 110.1
H7A C7 H7B 108.4
O1 C8 C9 124.2(2)
O1 C8 C13 114.98(19)
C9 C8 C13 120.79(19)
C8 C9 C10 119.7(2)
C8 C9 H9 120.2
C10 C9 H9 120.2
O2 C10 C9 117.4(2)
O2 C10 C11 122.09(18)
C9 C10 C11 120.6(2)
C12 C11 C10 117.91(18)
C12 C11 C14 120.3(2)
C10 C11 C14 121.7(2)
C13 C12 C11 122.0(2)
C13 C12 H12 119.0
C11 C12 H12 119.0
C12 C13 C8 119.1(2)
C12 C13 H13 120.5
C8 C13 H13 120.5
N1 C14 C11 120.1(2)
N1 C14 H14 119.9
C11 C14 H14 119.9
O3 C15 N2 122.03(19)
O3 C15 C16 120.9(2)
N2 C15 C16 117.0(2)
C17 C16 C21 118.9(2)
C17 C16 C15 117.3(2)
C21 C16 C15 123.7(2)
C16 C17 C18 121.3(2)
C16 C17 H17 119.3
C18 C17 H17 119.3
C19 C18 C17 118.0(2)
C19 C18 H18 121.0
C17 C18 H18 121.0
C20 C19 C18 122.4(2)
C20 C19 N3 118.5(2)
C18 C19 N3 119.1(2)
C19 C20 C21 118.7(2)
C19 C20 H20 120.6
C21 C20 H20 120.6
C16 C21 C20 120.6(2)
C16 C21 H21 119.7
C20 C21 H21 119.7
O6 C22 N4 125.5(3)
O6 C22 H22 117.3
N4 C22 H22 117.3
N4 C23 H23A 109.5
N4 C23 H23B 109.5
H23A C23 H23B 109.5
N4 C23 H23C 109.5
H23A C23 H23C 109.5
H23B C23 H23C 109.5
N4 C24 H24A 109.5
N4 C24 H24B 109.5
H24A C24 H24B 109.5
N4 C24 H24C 109.5
H24A C24 H24C 109.5
H24B C24 H24C 109.5

loop_
_geom_bond_atom_site_label_1
_geom_bond_atom_site_label_2
_geom_bond_distance
O1 C8 1.362(2)
O1 C7 1.426(3)
O2 C10 1.341(3)
O2 H2O 0.847(10)
O3 C15 1.217(3)
O4 N3 1.205(3)
O5 N3 1.211(3)
O6 C22 1.201(4)
N1 C14 1.271(3)
N1 N2 1.374(2)
N2 C15 1.337(3)
N2 H2' 0.879(10)
N3 C19 1.472(3)
N4 C22 1.308(4)
N4 C24 1.417(4)
N4 C23 1.439(4)
C1 C2 1.371(3)
C1 C6 1.379(3)
C1 H1 0.9300
C2 C3 1.369(4)
C2 H2A 0.9300
C3 C4 1.363(3)
C3 H3 0.9300
C4 C5 1.383(3)
C4 H4 0.9300
C5 C6 1.370(3)
C5 H5 0.9300
C6 C7 1.495(3)
C7 H7A 0.9700
C7 H7B 0.9700
C8 C9 1.371(3)
C8 C13 1.392(3)
C9 C10 1.389(3)
C9 H9 0.9300
C10 C11 1.403(3)
C11 C12 1.388(3)
C11 C14 1.446(3)
C12 C13 1.369(3)
C12 H12 0.9300
C13 H13 0.9300
C14 H14 0.9300
C15 C16 1.493(3)
C16 C17 1.370(3)
C16 C21 1.375(3)
C17 C18 1.376(3)
C17 H17 0.9300
C18 C19 1.367(3)
C18 H18 0.9300
C19 C20 1.354(4)
C20 C21 1.380(3)
C20 H20 0.9300
C21 H21 0.9300
C22 H22 0.9300
C23 H23A 0.9600
C23 H23B 0.9600
C23 H23C 0.9600
C24 H24A 0.9600
C24 H24B 0.9600
C24 H24C 0.9600

loop_
_geom_hbond_atom_site_label_D
_geom_hbond_atom_site_label_H
_geom_hbond_atom_site_label_A
_geom_hbond_site_symmetry_A
_geom_hbond_distance_DH
_geom_hbond_distance_HA
_geom_hbond_distance_DA
_geom_hbond_angle_DHA
N2 H2' O6 . 0.879(10) 1.950(11) 2.810(3) 166(2)
O2 H2O N1 . 0.847(10) 1.82(2) 2.583(2) 149(3)
C7 H7B O3 3_656 0.97 2.49 3.167(3) 127
C13 H13 O1 3_555 0.93 2.58 3.448(3) 156
C21 H21 O6 . 0.93 2.42 3.206(3) 143
C12 H12 Cg1 3_555 0.93 2.91 3.673(2) 140
C17 H17 Cg1 3_656 0.93 2.85 3.630(3) 142

loop_
_geom_torsion_atom_site_label_1
_geom_torsion_atom_site_label_2
_geom_torsion_atom_site_label_3
_geom_torsion_atom_site_label_4
_geom_torsion
C14 N1 N2 C15 -176.17(19)
C6 C1 C2 C3 0.3(4)
C1 C2 C3 C4 -0.2(4)
C2 C3 C4 C5 0.6(4)
C3 C4 C5 C6 -1.1(4)
C4 C5 C6 C1 1.2(4)
C4 C5 C6 C7 -177.5(2)
C2 C1 C6 C5 -0.8(4)
C2 C1 C6 C7 177.9(2)
C8 O1 C7 C6 -171.59(18)
C5 C6 C7 O1 -115.3(2)
C1 C6 C7 O1 66.1(3)
C7 O1 C8 C9 -0.8(3)
C7 O1 C8 C13 178.96(19)
O1 C8 C9 C10 179.29(19)
C13 C8 C9 C10 -0.4(3)
C8 C9 C10 O2 179.93(19)
C8 C9 C10 C11 0.4(3)
O2 C10 C11 C12 -179.36(19)
C9 C10 C11 C12 0.1(3)
O2 C10 C11 C14 1.3(3)
C9 C10 C11 C14 -179.25(19)
C10 C11 C12 C13 -0.7(3)
C14 C11 C12 C13 178.7(2)
C11 C12 C13 C8 0.7(3)
O1 C8 C13 C12 -179.87(19)
C9 C8 C13 C12 -0.1(3)
N2 N1 C14 C11 177.93(18)
C12 C11 C14 N1 -176.3(2)
C10 C11 C14 N1 3.1(3)
N1 N2 C15 O3 0.0(3)
N1 N2 C15 C16 179.57(17)
O3 C15 C16 C17 -10.9(3)
N2 C15 C16 C17 169.57(19)
O3 C15 C16 C21 166.3(2)
N2 C15 C16 C21 -13.2(3)
C21 C16 C17 C18 1.8(4)
C15 C16 C17 C18 179.2(2)
C16 C17 C18 C19 -0.1(4)
C17 C18 C19 C20 -1.4(4)
C17 C18 C19 N3 179.2(2)
O4 N3 C19 C20 -176.6(3)
O5 N3 C19 C20 4.3(3)
O4 N3 C19 C18 2.7(3)
O5 N3 C19 C18 -176.4(2)
C18 C19 C20 C21 1.2(4)
N3 C19 C20 C21 -179.5(2)
C17 C16 C21 C20 -2.1(4)
C15 C16 C21 C20 -179.3(2)
C19 C20 C21 C16 0.6(4)
C24 N4 C22 O6 -0.9(4)
C23 N4 C22 O6 -178.2(3)
